data_1560853
loop_
_publ_author_name
'Keil, Philip M.'
'Szilv\'asi, Tibor'
'Hadlington, Terrance J.'

_publ_section_title
;
 Reversible metathesis of ammonia in an acyclic germylene--Ni0 complex
;
_journal_issue 15
_journal_name_full 'Chemical Science'
_journal_page_first 5582
_journal_page_last 5590
_journal_paper_doi 10.1039/D1SC00450F
_journal_volume 12
_journal_year 2021
_chemical_formula_moiety 'C71 H84 Ge N Ni O2 P3 Si'
_chemical_formula_sum 'C71 H84 Ge N Ni O2 P3 Si'
_chemical_formula_weight 1235.69
_space_group_crystal_system monoclinic
_space_group_IT_number 14
_space_group_name_Hall '-P 2ybc'
_space_group_name_H-M_alt 'P 1 21/c 1'
_atom_sites_solution_hydrogens mixed
_audit_creation_method SHELXL-2018/3
_audit_update_record
;
2021-01-19 deposited with the CCDC.	2021-03-05 downloaded from the CCDC.
;
_cell_angle_alpha 90
_cell_angle_beta 103.40(3)
_cell_angle_gamma 90
_cell_formula_units_Z 4
_cell_length_a 17.430(4)
_cell_length_b 19.840(4)
_cell_length_c 19.410(4)
_cell_measurement_reflns_used 2000
_cell_measurement_temperature 150(2)
_cell_measurement_theta_max 32.5
_cell_measurement_theta_min 1.92
_cell_volume 6529(3)
_computing_structure_refinement 'SHELXL-2018/3 (Sheldrick, 2018)'
_computing_structure_solution 'SHELXT 2018/2 (Sheldrick, 2018)'
_diffrn_ambient_temperature 150(2)
_diffrn_detector Pilatus300K
_diffrn_detector_area_resol_mean 5.81
_diffrn_measured_fraction_theta_full 0.998
_diffrn_measured_fraction_theta_max 0.998
_diffrn_measurement_device_type 'STOE StadiVari'
_diffrn_measurement_method '\w scans'
_diffrn_radiation_collimation '0.6 mm diameter'
_diffrn_radiation_monochromator 'Graded multilayer mirror'
_diffrn_radiation_type 'Mo K\a'
_diffrn_radiation_wavelength 0.71073
_diffrn_reflns_av_R_equivalents 0.0946
_diffrn_reflns_av_unetI/netI 0.0623
_diffrn_reflns_Laue_measured_fraction_full 0.998
_diffrn_reflns_Laue_measured_fraction_max 0.998
_diffrn_reflns_limit_h_max 21
_diffrn_reflns_limit_h_min -21
_diffrn_reflns_limit_k_max 24
_diffrn_reflns_limit_k_min -19
_diffrn_reflns_limit_l_max 23
_diffrn_reflns_limit_l_min -23
_diffrn_reflns_number 73734
_diffrn_reflns_point_group_measured_fraction_full 0.998
_diffrn_reflns_point_group_measured_fraction_max 0.998
_diffrn_reflns_theta_full 25.242
_diffrn_reflns_theta_max 26.000
_diffrn_reflns_theta_min 2.979
_diffrn_source 'Genix 3D HF Mo'
_diffrn_source_current 1.000
_diffrn_source_power 0.050
_diffrn_source_voltage 50
_exptl_absorpt_coefficient_mu 0.885
_exptl_absorpt_correction_T_max 1.000
_exptl_absorpt_correction_T_min 0.830
_exptl_absorpt_correction_type empirical
_exptl_absorpt_process_details 'STOE X-AREA 1.76'
_exptl_crystal_colour 'bright orange'
_exptl_crystal_density_diffrn 1.257
_exptl_crystal_description block
_exptl_crystal_F_000 2608
_exptl_crystal_size_max 0.21
_exptl_crystal_size_mid 0.20
_exptl_crystal_size_min 0.14
_refine_diff_density_max 0.674
_refine_diff_density_min -0.709
_refine_diff_density_rms 0.082
_refine_ls_extinction_method none
_refine_ls_goodness_of_fit_ref 1.013
_refine_ls_hydrogen_treatment constr
_refine_ls_matrix_type full
_refine_ls_number_parameters 731
_refine_ls_number_reflns 12827
_refine_ls_number_restraints 0
_refine_ls_restrained_S_all 1.013
_refine_ls_R_factor_all 0.0800
_refine_ls_R_factor_gt 0.0454
_refine_ls_shift/su_max 0.002
_refine_ls_shift/su_mean 0.000
_refine_ls_structure_factor_coef Fsqd
_refine_ls_weighting_details 'w=1/[\s^2^(Fo^2^)+(0.0679P)^2^] where P=(Fo^2^+2Fc^2^)/3'
_refine_ls_weighting_scheme calc
_refine_ls_wR_factor_gt 0.1034
_refine_ls_wR_factor_ref 0.1189
_reflns_Friedel_coverage 0.000
_reflns_number_gt 9114
_reflns_number_total 12827
_reflns_threshold_expression 'I > 2\s(I)'
_cod_data_source_file d1sc00450f2.cif
_cod_data_source_block compound_6b
_cod_depositor_comments 'Adding full bibliography for 1560843--1560857.cif.'
_cod_original_cell_volume 6529(2)
_cod_original_sg_symbol_H-M 'P 21/c'
_cod_database_code 1560853
_shelx_shelxl_version_number 2018/3
_shelx_space_group_comment
;
The symmetry employed for this shelxl refinement is uniquely defined
by the following loop, which should always be used as a source of
symmetry information in preference to the above space-group names.
They are only intended as comments.
;

loop_
_space_group_symop_operation_xyz
'x, y, z'
'-x, y+1/2, -z+1/2'
'-x, -y, -z'
'x, -y-1/2, z-1/2'

loop_
_atom_site_label
_atom_site_type_symbol
_atom_site_fract_x
_atom_site_fract_y
_atom_site_fract_z
_atom_site_U_iso_or_equiv
_atom_site_adp_type
_atom_site_occupancy
_atom_site_site_symmetry_order
_atom_site_calc_flag
_atom_site_refinement_flags_posn
_atom_site_refinement_flags_adp
_atom_site_refinement_flags_occupancy
_atom_site_disorder_assembly
_atom_site_disorder_group
Ge1 Ge 0.83643(2) 0.50923(2) 0.27486(2) 0.01677(9) Uani 1 1 d . . . . .
Ni1 Ni 0.73337(2) 0.46443(2) 0.30571(2) 0.01526(10) Uani 1 1 d . . . . .
P2 P 0.76037(5) 0.36096(4) 0.34493(4) 0.01850(18) Uani 1 1 d . . . . .
P3 P 0.70985(5) 0.53298(4) 0.38780(4) 0.01651(17) Uani 1 1 d . . . . .
P1 P 0.65017(5) 0.46062(4) 0.20084(4) 0.01625(17) Uani 1 1 d . . . . .
Si1 Si 0.77838(5) 0.51596(4) 0.10714(4) 0.01981(19) Uani 1 1 d . . . . .
O1 O 0.92926(13) 0.54310(12) 0.33348(11) 0.0282(5) Uani 1 1 d . . . . .
N1 N 0.85396(15) 0.52804(12) 0.18455(13) 0.0189(5) Uani 1 1 d . . . . .
C26 C 0.58124(18) 0.38744(15) 0.18034(15) 0.0182(6) Uani 1 1 d . . . . .
C1 C 0.93369(18) 0.54807(15) 0.18025(15) 0.0182(6) Uani 1 1 d . . . . .
C19 C 0.70179(18) 0.45534(15) 0.12708(15) 0.0198(7) Uani 1 1 d . . . . .
H19A H 0.659431 0.453554 0.083209 0.024 Uiso 1 1 calc R U . . .
H19B H 0.727287 0.410454 0.131771 0.024 Uiso 1 1 calc R U . . .
C50 C 0.76502(19) 0.51642(15) 0.47972(15) 0.0199(7) Uani 1 1 d . . . . .
C63 C 0.72486(19) 0.65387(16) 0.31525(16) 0.0244(7) Uani 1 1 d . . . . .
H63 H 0.716629 0.625683 0.274632 0.029 Uiso 1 1 calc R U . . .
C20 C 0.57272(18) 0.52534(14) 0.17034(16) 0.0192(7) Uani 1 1 d . . . . .
C56 C 0.60676(18) 0.53193(15) 0.39810(15) 0.0186(6) Uani 1 1 d . . . . .
C38 C 0.68850(19) 0.32138(14) 0.38945(16) 0.0207(7) Uani 1 1 d . . . . .
O2 O 0.31334(18) 0.40994(17) 0.28377(18) 0.0639(9) Uani 1 1 d . . . . .
C32 C 0.76869(19) 0.29786(15) 0.27618(16) 0.0219(7) Uani 1 1 d . . . . .
C43 C 0.6118(2) 0.30784(16) 0.34991(18) 0.0266(7) Uani 1 1 d . . . . .
H43 H 0.599512 0.314289 0.300060 0.032 Uiso 1 1 calc R U . . .
C62 C 0.72774(19) 0.62511(15) 0.38160(17) 0.0226(7) Uani 1 1 d . . . . .
C55 C 0.7334(2) 0.47558(15) 0.52423(16) 0.0236(7) Uani 1 1 d . . . . .
H55 H 0.681162 0.458792 0.508672 0.028 Uiso 1 1 calc R U . . .
C27 C 0.6001(2) 0.32684(15) 0.15102(16) 0.0233(7) Uani 1 1 d . . . . .
H27 H 0.648525 0.322886 0.136879 0.028 Uiso 1 1 calc R U . . .
C44 C 0.85373(19) 0.34088(16) 0.40954(16) 0.0232(7) Uani 1 1 d . . . . .
C25 C 0.5249(2) 0.52409(16) 0.10181(17) 0.0262(7) Uani 1 1 d . . . . .
H25 H 0.534680 0.491688 0.068853 0.031 Uiso 1 1 calc R U . . .
C2 C 0.95609(19) 0.61644(15) 0.18328(16) 0.0228(7) Uani 1 1 d . . . . .
C33 C 0.8157(2) 0.31637(16) 0.22957(17) 0.0252(7) Uani 1 1 d . . . . .
H33 H 0.838861 0.359959 0.233412 0.030 Uiso 1 1 calc R U . . .
C31 C 0.50870(19) 0.39084(16) 0.20057(16) 0.0232(7) Uani 1 1 d . . . . .
H31 H 0.494821 0.431323 0.220844 0.028 Uiso 1 1 calc R U . . .
C21 C 0.5558(2) 0.57273(15) 0.21784(16) 0.0235(7) Uani 1 1 d . . . . .
H21 H 0.587202 0.574106 0.264900 0.028 Uiso 1 1 calc R U . . .
C6 C 0.99117(19) 0.49746(15) 0.17727(15) 0.0213(7) Uani 1 1 d . . . . .
C16 C 0.7325(2) 0.59765(16) 0.06589(17) 0.0291(8) Uani 1 1 d . . . . .
H16 H 0.776760 0.624686 0.055132 0.035 Uiso 1 1 calc R U . . .
C37 C 0.7356(2) 0.23318(16) 0.26965(17) 0.0280(8) Uani 1 1 d . . . . .
H37 H 0.704310 0.219046 0.301051 0.034 Uiso 1 1 calc R U . . .
C61 C 0.5629(2) 0.47486(16) 0.37269(17) 0.0259(7) Uani 1 1 d . . . . .
H61 H 0.587024 0.439018 0.353060 0.031 Uiso 1 1 calc R U . . .
C10 C 0.97568(19) 0.42191(15) 0.18274(16) 0.0234(7) Uani 1 1 d . . . . .
H10 H 0.917272 0.415250 0.172703 0.028 Uiso 1 1 calc R U . . .
C24 C 0.4630(2) 0.56962(17) 0.08108(18) 0.0309(8) Uani 1 1 d . . . . .
H24 H 0.431881 0.568782 0.033933 0.037 Uiso 1 1 calc R U . . .
C11 C 1.0109(2) 0.39608(17) 0.25863(18) 0.0330(8) Uani 1 1 d . . . . .
H11A H 1.068288 0.402122 0.269995 0.050 Uiso 1 1 calc R U . . .
H11B H 0.998498 0.348150 0.261605 0.050 Uiso 1 1 calc R U . . .
H11C H 0.988338 0.421600 0.292391 0.050 Uiso 1 1 calc R U . . .
C23 C 0.4468(2) 0.61614(16) 0.12902(19) 0.0328(8) Uani 1 1 d . . . . .
H23 H 0.403878 0.646501 0.115095 0.039 Uiso 1 1 calc R U . . .
C67 C 0.7418(2) 0.66813(16) 0.43992(18) 0.0308(8) Uani 1 1 d . . . . .
H67 H 0.744760 0.649903 0.485727 0.037 Uiso 1 1 calc R U . . .
C29 C 0.4767(2) 0.27651(17) 0.16210(18) 0.0302(8) Uani 1 1 d . . . . .
H29 H 0.441680 0.239174 0.155620 0.036 Uiso 1 1 calc R U . . .
C54 C 0.7777(2) 0.45899(16) 0.59171(17) 0.0287(8) Uani 1 1 d . . . . .
H54 H 0.755079 0.431412 0.621828 0.034 Uiso 1 1 calc R U . . .
C53 C 0.8542(2) 0.48233(18) 0.61515(17) 0.0333(9) Uani 1 1 d . . . . .
H53 H 0.884351 0.470482 0.660850 0.040 Uiso 1 1 calc R U . . .
C49 C 0.8784(2) 0.27461(19) 0.42551(19) 0.0398(10) Uani 1 1 d . . . . .
H49 H 0.848228 0.238339 0.401198 0.048 Uiso 1 1 calc R U . . .
C64 C 0.7337(2) 0.72231(17) 0.30765(19) 0.0332(8) Uani 1 1 d . . . . .
H64 H 0.730392 0.740897 0.261946 0.040 Uiso 1 1 calc R U . . .
C13 C 0.8239(2) 0.47142(18) 0.03912(17) 0.0306(8) Uani 1 1 d . . . . .
H13 H 0.865894 0.441612 0.067412 0.037 Uiso 1 1 calc R U . . .
C35 C 0.7947(2) 0.20873(17) 0.17117(19) 0.0354(9) Uani 1 1 d . . . . .
H35 H 0.802650 0.178647 0.135389 0.042 Uiso 1 1 calc R U . . .
C57 C 0.5704(2) 0.58392(16) 0.42752(17) 0.0283(8) Uani 1 1 d . . . . .
H57 H 0.599449 0.623179 0.445430 0.034 Uiso 1 1 calc R U . . .
C42 C 0.5536(2) 0.28511(16) 0.38275(19) 0.0314(8) Uani 1 1 d . . . . .
H42 H 0.502001 0.276360 0.355114 0.038 Uiso 1 1 calc R U . . .
C51 C 0.8421(2) 0.54058(17) 0.50397(17) 0.0310(8) Uani 1 1 d . . . . .
H51 H 0.864515 0.569008 0.474483 0.037 Uiso 1 1 calc R U . . .
C39 C 0.7051(2) 0.31089(16) 0.46245(17) 0.0299(8) Uani 1 1 d . . . . .
H39 H 0.756723 0.319178 0.490186 0.036 Uiso 1 1 calc R U . . .
C28 C 0.5484(2) 0.27242(16) 0.14245(17) 0.0302(8) Uani 1 1 d . . . . .
H28 H 0.562357 0.231640 0.122777 0.036 Uiso 1 1 calc R U . . .
C22 C 0.4934(2) 0.61828(17) 0.19726(19) 0.0325(8) Uani 1 1 d . . . . .
H22 H 0.482977 0.650593 0.230050 0.039 Uiso 1 1 calc R U . . .
C36 C 0.7485(2) 0.18955(17) 0.21734(19) 0.0359(9) Uani 1 1 d . . . . .
H36 H 0.725312 0.145960 0.213122 0.043 Uiso 1 1 calc R U . . .
C34 C 0.8292(2) 0.27226(17) 0.17775(18) 0.0330(8) Uani 1 1 d . . . . .
H34 H 0.861722 0.285559 0.147092 0.040 Uiso 1 1 calc R U . . .
C30 C 0.4572(2) 0.33682(16) 0.19167(17) 0.0280(8) Uani 1 1 d . . . . .
H30 H 0.408583 0.340544 0.205591 0.034 Uiso 1 1 calc R U . . .
C3 C 1.0333(2) 0.63369(17) 0.17917(18) 0.0305(8) Uani 1 1 d . . . . .
H3 H 1.048182 0.679842 0.180846 0.037 Uiso 1 1 calc R U . . .
C45 C 0.8995(2) 0.39259(19) 0.44596(19) 0.0349(9) Uani 1 1 d . . . . .
H45 H 0.884740 0.438130 0.435044 0.042 Uiso 1 1 calc R U . . .
C17 C 0.6927(2) 0.64339(17) 0.11175(19) 0.0360(9) Uani 1 1 d . . . . .
H17A H 0.681414 0.687474 0.088870 0.054 Uiso 1 1 calc R U . . .
H17B H 0.728089 0.649158 0.158597 0.054 Uiso 1 1 calc R U . . .
H17C H 0.643355 0.622565 0.116875 0.054 Uiso 1 1 calc R U . . .
C5 C 1.0662(2) 0.51748(17) 0.17292(17) 0.0274(7) Uani 1 1 d . . . . .
H5 H 1.104161 0.483865 0.169960 0.033 Uiso 1 1 calc R U . . .
C52 C 0.8860(2) 0.52312(19) 0.57114(18) 0.0377(9) Uani 1 1 d . . . . .
H52 H 0.938402 0.539423 0.586846 0.045 Uiso 1 1 calc R U . . .
C7 C 0.9014(2) 0.67427(16) 0.19231(19) 0.0319(8) Uani 1 1 d . . . . .
H7 H 0.847924 0.654808 0.190100 0.038 Uiso 1 1 calc R U . . .
C59 C 0.4480(2) 0.52120(19) 0.40435(19) 0.0371(9) Uani 1 1 d . . . . .
H59 H 0.394137 0.517680 0.406078 0.045 Uiso 1 1 calc R U . . .
C60 C 0.4842(2) 0.46952(18) 0.3756(2) 0.0343(8) Uani 1 1 d . . . . .
H60 H 0.455040 0.430273 0.357824 0.041 Uiso 1 1 calc R U . . .
C14 C 0.7687(2) 0.42360(19) -0.01349(18) 0.0393(9) Uani 1 1 d . . . . .
H14A H 0.725463 0.449740 -0.042678 0.059 Uiso 1 1 calc R U . . .
H14B H 0.747106 0.389311 0.013063 0.059 Uiso 1 1 calc R U . . .
H14C H 0.798765 0.401597 -0.044037 0.059 Uiso 1 1 calc R U . . .
C12 C 1.0074(2) 0.37966(18) 0.12826(19) 0.0345(8) Uani 1 1 d . . . . .
H12A H 0.987666 0.398472 0.080764 0.052 Uiso 1 1 calc R U . . .
H12B H 0.989392 0.332937 0.129169 0.052 Uiso 1 1 calc R U . . .
H12C H 1.065170 0.380814 0.140350 0.052 Uiso 1 1 calc R U . . .
C65 C 0.7476(2) 0.76434(17) 0.3668(2) 0.0382(9) Uani 1 1 d . . . . .
H65 H 0.754232 0.811450 0.361640 0.046 Uiso 1 1 calc R U . . .
C4 C 1.0880(2) 0.58503(18) 0.17275(18) 0.0324(8) Uani 1 1 d . . . . .
H4 H 1.139341 0.597382 0.168317 0.039 Uiso 1 1 calc R U . . .
C18 C 0.6730(2) 0.58611(19) -0.00631(18) 0.0414(10) Uani 1 1 d . . . . .
H18A H 0.626672 0.562070 0.001540 0.062 Uiso 1 1 calc R U . . .
H18B H 0.698180 0.559278 -0.037317 0.062 Uiso 1 1 calc R U . . .
H18C H 0.656698 0.629727 -0.028645 0.062 Uiso 1 1 calc R U . . .
C41 C 0.5702(2) 0.27513(18) 0.4554(2) 0.0382(9) Uani 1 1 d . . . . .
H41 H 0.530351 0.259579 0.477615 0.046 Uiso 1 1 calc R U . . .
C66 C 0.7515(2) 0.73714(17) 0.4326(2) 0.0378(9) Uani 1 1 d . . . . .
H66 H 0.760777 0.765478 0.473146 0.045 Uiso 1 1 calc R U . . .
C9 C 0.9298(3) 0.70786(18) 0.2652(2) 0.0448(10) Uani 1 1 d . . . . .
H9A H 0.927394 0.675195 0.302489 0.067 Uiso 1 1 calc R U . . .
H9B H 0.895797 0.746426 0.268807 0.067 Uiso 1 1 calc R U . . .
H9C H 0.984237 0.723377 0.270653 0.067 Uiso 1 1 calc R U . . .
C46 C 0.9671(2) 0.3783(2) 0.4984(2) 0.0483(11) Uani 1 1 d . . . . .
H46 H 0.996697 0.414275 0.523965 0.058 Uiso 1 1 calc R U . . .
C58 C 0.4913(2) 0.5781(2) 0.4305(2) 0.0401(9) Uani 1 1 d . . . . .
H58 H 0.466963 0.613414 0.450732 0.048 Uiso 1 1 calc R U . . .
C40 C 0.6458(2) 0.28811(18) 0.49543(19) 0.0391(9) Uani 1 1 d . . . . .
H40 H 0.657633 0.281597 0.545269 0.047 Uiso 1 1 calc R U . . .
C15 C 0.8678(2) 0.5197(2) -0.00237(19) 0.0484(11) Uani 1 1 d . . . . .
H15A H 0.897548 0.493037 -0.029820 0.073 Uiso 1 1 calc R U . . .
H15B H 0.904196 0.548457 0.031188 0.073 Uiso 1 1 calc R U . . .
H15C H 0.829247 0.547923 -0.034519 0.073 Uiso 1 1 calc R U . . .
C48 C 0.9472(3) 0.2612(2) 0.4770(2) 0.0512(12) Uani 1 1 d . . . . .
H48 H 0.963753 0.215914 0.486712 0.061 Uiso 1 1 calc R U . . .
C47 C 0.9914(2) 0.3127(2) 0.5137(2) 0.0501(11) Uani 1 1 d . . . . .
H47 H 1.037806 0.303299 0.549048 0.060 Uiso 1 1 calc R U . . .
C8 C 0.8931(3) 0.72654(18) 0.1331(2) 0.0468(11) Uani 1 1 d . . . . .
H8A H 0.943735 0.749379 0.136700 0.070 Uiso 1 1 calc R U . . .
H8B H 0.852915 0.759738 0.137591 0.070 Uiso 1 1 calc R U . . .
H8C H 0.877368 0.703989 0.087053 0.070 Uiso 1 1 calc R U . . .
C70 C 0.2686(3) 0.3743(3) 0.3246(4) 0.094(2) Uani 1 1 d . . . . .
H70A H 0.229625 0.344780 0.293535 0.112 Uiso 1 1 calc R U . . .
H70B H 0.239799 0.406530 0.348369 0.112 Uiso 1 1 calc R U . . .
C69 C 0.2679(3) 0.4566(3) 0.2369(3) 0.091(2) Uani 1 1 d . . . . .
H69A H 0.236391 0.484271 0.262659 0.109 Uiso 1 1 calc R U . . .
H69B H 0.231057 0.432208 0.198590 0.109 Uiso 1 1 calc R U . . .
C71 C 0.3231(4) 0.3335(3) 0.3779(3) 0.092(2) Uani 1 1 d . . . . .
H71A H 0.353837 0.303810 0.354197 0.138 Uiso 1 1 calc R U . . .
H71B H 0.292800 0.306167 0.404336 0.138 Uiso 1 1 calc R U . . .
H71C H 0.358887 0.363306 0.410745 0.138 Uiso 1 1 calc R U . . .
C68 C 0.3184(4) 0.5003(4) 0.2065(3) 0.112(3) Uani 1 1 d . . . . .
H68A H 0.356599 0.522700 0.244532 0.168 Uiso 1 1 calc R U . . .
H68B H 0.285994 0.534255 0.176414 0.168 Uiso 1 1 calc R U . . .
H68C H 0.346445 0.473273 0.177869 0.168 Uiso 1 1 calc R U . . .
H1 H 0.963200 0.554800 0.308100 0.050 Uiso 1 1 d . . . . .

loop_
_atom_site_aniso_label
_atom_site_aniso_U_11
_atom_site_aniso_U_22
_atom_site_aniso_U_33
_atom_site_aniso_U_23
_atom_site_aniso_U_13
_atom_site_aniso_U_12
Ge1 0.01303(17) 0.02120(17) 0.01746(16) -0.00058(13) 0.00636(12) -0.00165(13)
Ni1 0.0131(2) 0.0182(2) 0.01592(19) -0.00003(15) 0.00616(15) -0.00007(15)
P2 0.0176(4) 0.0201(4) 0.0195(4) 0.0012(3) 0.0077(3) 0.0024(3)
P3 0.0150(4) 0.0197(4) 0.0163(4) -0.0014(3) 0.0066(3) -0.0019(3)
P1 0.0130(4) 0.0192(4) 0.0174(4) -0.0009(3) 0.0051(3) -0.0016(3)
Si1 0.0168(5) 0.0273(5) 0.0164(4) 0.0012(3) 0.0059(3) -0.0039(4)
O1 0.0150(12) 0.0516(15) 0.0189(11) 0.0076(10) 0.0061(9) 0.0011(11)
N1 0.0157(14) 0.0245(14) 0.0175(12) -0.0036(10) 0.0055(11) -0.0030(11)
C26 0.0161(16) 0.0222(16) 0.0168(15) 0.0012(12) 0.0050(13) -0.0013(13)
C1 0.0130(16) 0.0272(17) 0.0160(14) 0.0001(12) 0.0066(12) -0.0028(13)
C19 0.0173(17) 0.0244(16) 0.0166(15) -0.0006(12) 0.0014(13) -0.0029(13)
C50 0.0217(17) 0.0228(16) 0.0154(15) -0.0018(12) 0.0047(13) 0.0006(13)
C63 0.0220(18) 0.0270(17) 0.0248(17) 0.0011(13) 0.0069(14) 0.0019(14)
C20 0.0161(16) 0.0177(15) 0.0244(16) 0.0013(12) 0.0056(13) -0.0018(12)
C56 0.0148(16) 0.0233(16) 0.0191(15) 0.0021(12) 0.0065(13) 0.0012(13)
C38 0.0213(18) 0.0159(15) 0.0282(17) 0.0021(13) 0.0126(14) 0.0021(13)
O2 0.0239(17) 0.079(2) 0.084(2) -0.0065(18) 0.0040(16) 0.0021(16)
C32 0.0192(18) 0.0229(16) 0.0227(16) 0.0005(13) 0.0031(13) 0.0037(13)
C43 0.0259(19) 0.0262(17) 0.0297(18) 0.0053(14) 0.0106(15) 0.0021(14)
C62 0.0170(17) 0.0204(16) 0.0316(18) -0.0009(13) 0.0080(14) -0.0034(13)
C55 0.0212(18) 0.0247(17) 0.0267(17) -0.0012(13) 0.0093(14) 0.0020(13)
C27 0.0205(18) 0.0265(17) 0.0257(17) -0.0028(13) 0.0110(14) -0.0053(14)
C44 0.0205(18) 0.0301(18) 0.0213(16) 0.0026(13) 0.0097(14) 0.0084(14)
C25 0.0244(19) 0.0297(18) 0.0241(17) -0.0046(14) 0.0046(14) 0.0017(14)
C2 0.0190(18) 0.0264(17) 0.0254(16) -0.0005(13) 0.0104(14) -0.0035(14)
C33 0.0260(19) 0.0222(17) 0.0306(18) -0.0033(14) 0.0128(15) 0.0009(14)
C31 0.0187(17) 0.0280(17) 0.0237(16) 0.0001(13) 0.0065(14) 0.0005(14)
C21 0.0233(18) 0.0247(17) 0.0219(16) -0.0006(13) 0.0041(14) 0.0006(14)
C6 0.0200(17) 0.0283(17) 0.0174(15) -0.0009(12) 0.0079(13) -0.0027(14)
C16 0.029(2) 0.0312(18) 0.0262(17) 0.0080(14) 0.0041(15) -0.0064(15)
C37 0.032(2) 0.0246(17) 0.0307(18) 0.0023(14) 0.0146(16) 0.0005(15)
C61 0.0179(18) 0.0298(18) 0.0335(18) -0.0050(14) 0.0129(15) -0.0015(14)
C10 0.0177(17) 0.0273(17) 0.0250(16) -0.0043(13) 0.0046(14) 0.0010(13)
C24 0.028(2) 0.0341(19) 0.0260(18) -0.0017(15) -0.0034(15) 0.0048(16)
C11 0.033(2) 0.0314(19) 0.0334(19) 0.0013(15) 0.0044(16) 0.0052(16)
C23 0.026(2) 0.0253(18) 0.042(2) 0.0041(15) -0.0028(16) 0.0082(15)
C67 0.036(2) 0.0276(18) 0.0290(18) -0.0043(14) 0.0076(16) -0.0047(16)
C29 0.023(2) 0.0309(19) 0.037(2) -0.0023(15) 0.0075(16) -0.0109(15)
C54 0.034(2) 0.0288(18) 0.0263(17) 0.0063(14) 0.0139(16) 0.0110(16)
C53 0.035(2) 0.043(2) 0.0194(17) -0.0022(15) 0.0024(15) 0.0130(17)
C49 0.046(3) 0.038(2) 0.033(2) 0.0010(16) 0.0029(18) 0.0143(18)
C64 0.032(2) 0.0298(19) 0.041(2) 0.0086(16) 0.0152(17) -0.0007(16)
C13 0.0219(19) 0.053(2) 0.0186(16) -0.0030(15) 0.0086(14) -0.0018(16)
C35 0.041(2) 0.0307(19) 0.038(2) -0.0096(15) 0.0152(18) 0.0062(17)
C57 0.028(2) 0.0278(18) 0.0317(18) -0.0042(14) 0.0124(16) 0.0027(15)
C42 0.026(2) 0.0257(18) 0.046(2) 0.0009(15) 0.0145(17) -0.0035(15)
C51 0.026(2) 0.041(2) 0.0267(18) 0.0009(15) 0.0057(15) -0.0066(16)
C39 0.032(2) 0.0329(19) 0.0276(18) -0.0023(14) 0.0128(16) -0.0044(16)
C28 0.036(2) 0.0259(18) 0.0321(19) -0.0083(14) 0.0141(16) -0.0063(15)
C22 0.034(2) 0.0271(18) 0.0353(19) -0.0065(15) 0.0050(17) 0.0071(16)
C36 0.046(2) 0.0241(18) 0.041(2) -0.0052(15) 0.0153(18) -0.0024(17)
C34 0.033(2) 0.034(2) 0.037(2) -0.0037(15) 0.0172(17) 0.0028(16)
C30 0.0174(18) 0.0372(19) 0.0306(18) -0.0021(15) 0.0084(15) -0.0028(15)
C3 0.026(2) 0.0296(18) 0.041(2) -0.0006(15) 0.0175(16) -0.0081(15)
C45 0.023(2) 0.044(2) 0.036(2) 0.0048(17) 0.0052(16) 0.0022(16)
C17 0.032(2) 0.0315(19) 0.044(2) 0.0082(16) 0.0081(18) -0.0011(16)
C5 0.0189(18) 0.0341(19) 0.0313(18) -0.0017(15) 0.0104(15) 0.0023(15)
C52 0.028(2) 0.052(2) 0.0288(19) -0.0033(17) -0.0006(16) -0.0028(18)
C7 0.0206(19) 0.0230(17) 0.057(2) -0.0066(16) 0.0177(17) -0.0044(14)
C59 0.0177(19) 0.057(2) 0.040(2) 0.0021(18) 0.0146(16) -0.0001(17)
C60 0.0206(19) 0.041(2) 0.044(2) -0.0024(16) 0.0139(17) -0.0051(16)
C14 0.039(2) 0.053(2) 0.0292(19) -0.0115(17) 0.0134(17) -0.0015(19)
C12 0.028(2) 0.036(2) 0.041(2) -0.0099(16) 0.0118(17) -0.0003(16)
C65 0.033(2) 0.0202(17) 0.062(3) 0.0042(17) 0.0123(19) -0.0036(16)
C4 0.0167(18) 0.044(2) 0.040(2) -0.0037(16) 0.0135(16) -0.0085(16)
C18 0.042(3) 0.044(2) 0.031(2) 0.0073(17) -0.0058(18) -0.0023(19)
C41 0.041(2) 0.036(2) 0.048(2) -0.0067(17) 0.031(2) -0.0107(17)
C66 0.043(2) 0.0265(19) 0.042(2) -0.0094(16) 0.0065(18) -0.0055(17)
C9 0.050(3) 0.032(2) 0.060(3) -0.0163(18) 0.030(2) -0.0114(19)
C46 0.026(2) 0.069(3) 0.046(2) -0.002(2) 0.0005(19) -0.004(2)
C58 0.034(2) 0.047(2) 0.044(2) -0.0008(18) 0.0191(18) 0.0143(18)
C40 0.047(3) 0.047(2) 0.0292(19) -0.0044(16) 0.0218(19) -0.0115(19)
C15 0.037(2) 0.087(3) 0.028(2) -0.007(2) 0.0209(18) -0.021(2)
C48 0.055(3) 0.053(3) 0.042(2) 0.010(2) 0.005(2) 0.031(2)
C47 0.029(2) 0.082(3) 0.036(2) 0.009(2) 0.0005(18) 0.019(2)
C8 0.038(2) 0.030(2) 0.071(3) 0.0018(19) 0.009(2) 0.0001(18)
C70 0.048(3) 0.061(3) 0.193(7) -0.076(4) 0.072(4) -0.029(3)
C69 0.051(4) 0.134(5) 0.072(4) -0.045(4) -0.017(3) 0.038(4)
C71 0.111(6) 0.079(4) 0.115(5) -0.039(4) 0.085(5) -0.052(4)
C68 0.086(5) 0.192(8) 0.060(4) 0.057(4) 0.021(3) 0.064(5)

loop_
_atom_type_symbol
_atom_type_description
_atom_type_scat_dispersion_real
_atom_type_scat_dispersion_imag
_atom_type_scat_source
C C 0.0033 0.0016 'International Tables Vol C Tables 4.2.6.8 and 6.1.1.4'
H H 0.0000 0.0000 'International Tables Vol C Tables 4.2.6.8 and 6.1.1.4'
N N 0.0061 0.0033 'International Tables Vol C Tables 4.2.6.8 and 6.1.1.4'
O O 0.0106 0.0060 'International Tables Vol C Tables 4.2.6.8 and 6.1.1.4'
Si Si 0.0817 0.0704 'International Tables Vol C Tables 4.2.6.8 and 6.1.1.4'
P P 0.1023 0.0942 'International Tables Vol C Tables 4.2.6.8 and 6.1.1.4'
Ni Ni 0.3393 1.1124 'International Tables Vol C Tables 4.2.6.8 and 6.1.1.4'
Ge Ge 0.1547 1.8001 'International Tables Vol C Tables 4.2.6.8 and 6.1.1.4'

loop_
_geom_angle_atom_site_label_1
_geom_angle_atom_site_label_2
_geom_angle_atom_site_label_3
_geom_angle
_geom_angle_site_symmetry_1
_geom_angle_site_symmetry_3
_geom_angle_publ_flag
O1 Ge1 N1 100.99(10) . . ?
O1 Ge1 Ni1 128.46(7) . . ?
N1 Ge1 Ni1 130.49(8) . . ?
P2 Ni1 P3 112.70(3) . . ?
P2 Ni1 Ge1 110.30(3) . . ?
P3 Ni1 Ge1 104.30(3) . . ?
P2 Ni1 P1 109.18(3) . . ?
P3 Ni1 P1 119.64(4) . . ?
Ge1 Ni1 P1 99.52(3) . . ?
C44 P2 C38 100.13(14) . . ?
C44 P2 C32 97.97(14) . . ?
C38 P2 C32 102.87(14) . . ?
C44 P2 Ni1 121.21(11) . . ?
C38 P2 Ni1 116.29(10) . . ?
C32 P2 Ni1 115.18(10) . . ?
C50 P3 C56 101.20(14) . . ?
C50 P3 C62 100.32(14) . . ?
C56 P3 C62 101.48(14) . . ?
C50 P3 Ni1 116.45(10) . . ?
C56 P3 Ni1 114.73(10) . . ?
C62 P3 Ni1 119.78(11) . . ?
C20 P1 C19 103.81(14) . . ?
C20 P1 C26 94.90(14) . . ?
C19 P1 C26 101.19(13) . . ?
C20 P1 Ni1 122.90(10) . . ?
C19 P1 Ni1 112.29(10) . . ?
C26 P1 Ni1 118.38(10) . . ?
N1 Si1 C16 113.57(13) . . ?
N1 Si1 C19 109.41(13) . . ?
C16 Si1 C19 112.26(15) . . ?
N1 Si1 C13 107.63(14) . . ?
C16 Si1 C13 107.78(16) . . ?
C19 Si1 C13 105.79(15) . . ?
C1 N1 Si1 121.14(19) . . ?
C1 N1 Ge1 117.81(18) . . ?
Si1 N1 Ge1 120.90(14) . . ?
C27 C26 C31 117.6(3) . . ?
C27 C26 P1 123.6(2) . . ?
C31 C26 P1 118.5(2) . . ?
C2 C1 C6 119.2(3) . . ?
C2 C1 N1 121.0(3) . . ?
C6 C1 N1 119.6(3) . . ?
P1 C19 Si1 127.43(16) . . ?
C55 C50 C51 118.6(3) . . ?
C55 C50 P3 120.7(2) . . ?
C51 C50 P3 120.5(2) . . ?
C64 C63 C62 121.3(3) . . ?
C21 C20 C25 118.1(3) . . ?
C21 C20 P1 120.3(2) . . ?
C25 C20 P1 121.4(2) . . ?
C61 C56 C57 118.7(3) . . ?
C61 C56 P3 116.0(2) . . ?
C57 C56 P3 125.3(2) . . ?
C39 C38 C43 118.3(3) . . ?
C39 C38 P2 122.3(3) . . ?
C43 C38 P2 119.1(2) . . ?
C69 O2 C70 112.9(5) . . ?
C33 C32 C37 118.1(3) . . ?
C33 C32 P2 116.2(2) . . ?
C37 C32 P2 125.7(3) . . ?
C42 C43 C38 120.9(3) . . ?
C67 C62 C63 117.4(3) . . ?
C67 C62 P3 123.3(2) . . ?
C63 C62 P3 119.3(2) . . ?
C50 C55 C54 120.5(3) . . ?
C28 C27 C26 120.6(3) . . ?
C45 C44 C49 118.1(3) . . ?
C45 C44 P2 119.8(2) . . ?
C49 C44 P2 122.0(3) . . ?
C24 C25 C20 121.0(3) . . ?
C1 C2 C3 119.4(3) . . ?
C1 C2 C7 123.6(3) . . ?
C3 C2 C7 117.0(3) . . ?
C34 C33 C32 121.5(3) . . ?
C30 C31 C26 121.7(3) . . ?
C20 C21 C22 121.0(3) . . ?
C5 C6 C1 118.7(3) . . ?
C5 C6 C10 117.9(3) . . ?
C1 C6 C10 123.3(3) . . ?
C17 C16 C18 108.1(3) . . ?
C17 C16 Si1 117.4(2) . . ?
C18 C16 Si1 112.4(2) . . ?
C36 C37 C32 120.2(3) . . ?
C60 C61 C56 121.0(3) . . ?
C6 C10 C11 110.7(3) . . ?
C6 C10 C12 112.7(3) . . ?
C11 C10 C12 110.2(3) . . ?
C23 C24 C25 120.2(3) . . ?
C22 C23 C24 119.8(3) . . ?
C66 C67 C62 121.5(3) . . ?
C28 C29 C30 118.8(3) . . ?
C53 C54 C55 120.7(3) . . ?
C52 C53 C54 119.1(3) . . ?
C48 C49 C44 120.5(4) . . ?
C63 C64 C65 120.2(3) . . ?
C14 C13 C15 109.8(3) . . ?
C14 C13 Si1 116.4(2) . . ?
C15 C13 Si1 113.9(3) . . ?
C36 C35 C34 119.5(3) . . ?
C58 C57 C56 120.0(3) . . ?
C41 C42 C43 120.6(4) . . ?
C52 C51 C50 120.4(3) . . ?
C38 C39 C40 120.5(3) . . ?
C27 C28 C29 121.3(3) . . ?
C23 C22 C21 119.9(3) . . ?
C35 C36 C37 121.0(3) . . ?
C35 C34 C33 119.6(3) . . ?
C31 C30 C29 120.0(3) . . ?
C4 C3 C2 121.6(3) . . ?
C44 C45 C46 120.7(4) . . ?
C6 C5 C4 122.5(3) . . ?
C53 C52 C51 120.7(4) . . ?
C8 C7 C2 112.0(3) . . ?
C8 C7 C9 110.6(3) . . ?
C2 C7 C9 110.8(3) . . ?
C58 C59 C60 119.3(3) . . ?
C59 C60 C61 120.3(3) . . ?
C66 C65 C64 119.5(3) . . ?
C3 C4 C5 118.5(3) . . ?
C42 C41 C40 119.3(3) . . ?
C65 C66 C67 120.0(3) . . ?
C47 C46 C45 120.9(4) . . ?
C59 C58 C57 120.7(3) . . ?
C41 C40 C39 120.3(3) . . ?
C47 C48 C49 121.0(4) . . ?
C48 C47 C46 118.8(4) . . ?
O2 C70 C71 108.5(4) . . ?
O2 C69 C68 110.7(5) . . ?

loop_
_geom_bond_atom_site_label_1
_geom_bond_atom_site_label_2
_geom_bond_distance
_geom_bond_site_symmetry_2
_geom_bond_publ_flag
Ge1 O1 1.874(2) . ?
Ge1 N1 1.885(2) . ?
Ge1 Ni1 2.2078(6) . ?
Ni1 P2 2.2020(9) . ?
Ni1 P3 2.2044(9) . ?
Ni1 P1 2.2099(11) . ?
P2 C44 1.853(3) . ?
P2 C38 1.853(3) . ?
P2 C32 1.860(3) . ?
P3 C50 1.849(3) . ?
P3 C56 1.853(3) . ?
P3 C62 1.863(3) . ?
P1 C20 1.858(3) . ?
P1 C19 1.862(3) . ?
P1 C26 1.868(3) . ?
Si1 N1 1.770(3) . ?
Si1 C16 1.900(3) . ?
Si1 C19 1.902(3) . ?
Si1 C13 1.908(3) . ?
N1 C1 1.466(4) . ?
C26 C27 1.401(4) . ?
C26 C31 1.410(4) . ?
C1 C2 1.409(4) . ?
C1 C6 1.429(4) . ?
C50 C55 1.389(4) . ?
C50 C51 1.401(5) . ?
C63 C64 1.378(4) . ?
C63 C62 1.399(4) . ?
C20 C21 1.395(4) . ?
C20 C25 1.397(4) . ?
C56 C61 1.391(4) . ?
C56 C57 1.400(4) . ?
C38 C39 1.395(4) . ?
C38 C43 1.404(5) . ?
O2 C69 1.406(6) . ?
O2 C70 1.422(6) . ?
C32 C33 1.403(4) . ?
C32 C37 1.400(4) . ?
C43 C42 1.393(5) . ?
C62 C67 1.393(4) . ?
C55 C54 1.397(5) . ?
C27 C28 1.391(4) . ?
C44 C45 1.388(5) . ?
C44 C49 1.396(5) . ?
C25 C24 1.392(5) . ?
C2 C3 1.409(5) . ?
C2 C7 1.528(4) . ?
C33 C34 1.393(4) . ?
C31 C30 1.383(4) . ?
C21 C22 1.400(5) . ?
C6 C5 1.389(5) . ?
C6 C10 1.531(4) . ?
C16 C17 1.544(5) . ?
C16 C18 1.555(5) . ?
C37 C36 1.391(5) . ?
C61 C60 1.389(5) . ?
C10 C11 1.546(4) . ?
C10 C12 1.548(4) . ?
C24 C23 1.385(5) . ?
C23 C22 1.384(5) . ?
C67 C66 1.391(5) . ?
C29 C28 1.390(5) . ?
C29 C30 1.403(5) . ?
C54 C53 1.385(5) . ?
C53 C52 1.383(5) . ?
C49 C48 1.397(5) . ?
C64 C65 1.394(5) . ?
C13 C14 1.553(5) . ?
C13 C15 1.561(5) . ?
C35 C36 1.390(5) . ?
C35 C34 1.389(5) . ?
C57 C58 1.398(5) . ?
C42 C41 1.387(5) . ?
C51 C52 1.394(5) . ?
C39 C40 1.410(5) . ?
C3 C4 1.383(5) . ?
C45 C46 1.396(5) . ?
C5 C4 1.393(5) . ?
C7 C8 1.530(5) . ?
C7 C9 1.538(5) . ?
C59 C58 1.387(5) . ?
C59 C60 1.387(5) . ?
C65 C66 1.374(5) . ?
C41 C40 1.390(5) . ?
C46 C47 1.380(6) . ?
C48 C47 1.375(6) . ?
C70 C71 1.474(8) . ?
C69 C68 1.453(9) . ?
